data_4080918
loop_
_publ_author_name
'Saleem, Fariha'
'Rao, Gyandshwar Kumar'
'Kumar, Arun'
'Mukherjee, Goutam'
'Singh, Ajai K.'

_publ_section_title
;
 Half-Sandwich Ruthenium(II) Complexes of Click Generated 1,2,3-Triazole
 Based Organosulfur/-selenium Ligands: Structural and Donor Site Dependent
 Catalytic Oxidation and Transfer Hydrogenation Aspects
;
_journal_issue 13
_journal_name_full Organometallics
_journal_page_first 3595
_journal_paper_doi 10.1021/om400057e
_journal_volume 32
_journal_year 2013
_chemical_formula_moiety 'C22 H21 Cl N3 Ru Se, F6 P'
_chemical_formula_sum 'C22 H21 Cl F6 N3 P Ru Se'
_chemical_formula_weight 687.87
_chemical_name_systematic
; 
 ? 
;
_space_group_IT_number 61
_symmetry_cell_setting orthorhombic
_symmetry_space_group_name_Hall '-P 2ac 2ab'
_symmetry_space_group_name_H-M 'P b c a'
_atom_sites_solution_hydrogens geom
_atom_sites_solution_primary direct
_atom_sites_solution_secondary difmap
_audit_creation_method SHELXL-97
_cell_angle_alpha 90.00
_cell_angle_beta 90.00
_cell_angle_gamma 90.00
_cell_formula_units_Z 8
_cell_length_a 11.52(3)
_cell_length_b 19.65(5)
_cell_length_c 22.37(5)
_cell_measurement_reflns_used 6431
_cell_measurement_temperature 298(2)
_cell_measurement_theta_max 22.85
_cell_measurement_theta_min 2.23
_cell_volume 5064(2)
_computing_cell_refinement 'Bruker SMART'
_computing_data_collection 'Bruker SMART'
_computing_data_reduction 'Bruker SAINT'
_computing_molecular_graphics 'Bruker SHELXTL'
_computing_publication_material 'Bruker SHELXTL'
_computing_structure_refinement 'SHELXL-97 (Sheldrick, 1997)'
_computing_structure_solution 'SHELXS-97 (Sheldrick, 1990)'
_diffrn_ambient_temperature 298(2)
_diffrn_measured_fraction_theta_full 1.000
_diffrn_measured_fraction_theta_max 1.000
_diffrn_measurement_device_type 'CCD area detector'
_diffrn_measurement_method 'phi and omega scans'
_diffrn_radiation_monochromator graphite
_diffrn_radiation_source 'fine-focus sealed tube'
_diffrn_radiation_type MoK\a
_diffrn_radiation_wavelength 0.71073
_diffrn_reflns_av_R_equivalents 0.0775
_diffrn_reflns_av_sigmaI/netI 0.0375
_diffrn_reflns_limit_h_max 13
_diffrn_reflns_limit_h_min -13
_diffrn_reflns_limit_k_max 23
_diffrn_reflns_limit_k_min -23
_diffrn_reflns_limit_l_max 26
_diffrn_reflns_limit_l_min -26
_diffrn_reflns_number 44170
_diffrn_reflns_theta_full 25.00
_diffrn_reflns_theta_max 25.00
_diffrn_reflns_theta_min 1.82
_exptl_absorpt_coefficient_mu 2.286
_exptl_absorpt_correction_T_max 0.607
_exptl_absorpt_correction_T_min 0.494
_exptl_absorpt_correction_type multi-scan
_exptl_absorpt_process_details '(SADABS; Bruker, 2000)'
_exptl_crystal_colour red
_exptl_crystal_density_diffrn 1.805
_exptl_crystal_density_meas 1.805
_exptl_crystal_density_method 'not measured'
_exptl_crystal_description block
_exptl_crystal_F_000 2704.0
_exptl_crystal_size_max 0.31
_exptl_crystal_size_mid 0.29
_exptl_crystal_size_min 0.22
_refine_diff_density_max 0.570
_refine_diff_density_min -0.325
_refine_diff_density_rms 0.078
_refine_ls_extinction_method none
_refine_ls_goodness_of_fit_ref 0.979
_refine_ls_hydrogen_treatment constr
_refine_ls_matrix_type full
_refine_ls_number_parameters 317
_refine_ls_number_reflns 4460
_refine_ls_number_restraints 0
_refine_ls_restrained_S_all 0.979
_refine_ls_R_factor_all 0.0492
_refine_ls_R_factor_gt 0.0341
_refine_ls_shift/su_max 0.001
_refine_ls_shift/su_mean 0.009
_refine_ls_structure_factor_coef Fsqd
_refine_ls_weighting_details 'calc w=1/[\s^2^(Fo^2^)+(0.0487P)^2^+0.0000P] where P=(Fo^2^+2Fc^2^)/3'
_refine_ls_weighting_scheme calc
_refine_ls_wR_factor_gt 0.0810
_refine_ls_wR_factor_ref 0.0849
_reflns_number_gt 3383
_reflns_number_total 4460
_reflns_threshold_expression >2sigma(I)
_cod_data_source_file om400057e_si_002.cif
_cod_data_source_block Complex_2
_cod_depositor_comments
;
The following automatic conversions were performed:

'_symmetry_cell_setting' value 'Orthorhombic' changed to
'orthorhombic' according to
/home/saulius/struct/CIF-dictionaries/cif_core.dic dictionary named
'cif_core.dic' version 2.4.2 from 2011-04-26.

Automatic conversion script
Id: cif_fix_values 1891 2012-01-12 08:04:46Z andrius 
;
_cod_original_cell_volume 5067(20)
_cod_original_sg_symbol_H-M Pbca
_cod_database_code 4080918

loop_
_symmetry_equiv_pos_as_xyz
'x, y, z'
'-x+1/2, -y, z+1/2'
'-x, y+1/2, -z+1/2'
'x+1/2, -y+1/2, -z'
'-x, -y, -z'
'x-1/2, y, -z-1/2'
'x, -y-1/2, z-1/2'
'-x-1/2, y-1/2, z'

loop_
_atom_site_label
_atom_site_type_symbol
_atom_site_fract_x
_atom_site_fract_y
_atom_site_fract_z
_atom_site_U_iso_or_equiv
_atom_site_adp_type
_atom_site_occupancy
_atom_site_symmetry_multiplicity
_atom_site_calc_flag
_atom_site_refinement_flags
C15 C 0.3083(4) 0.1575(3) 0.5999(3) 0.0842(16) Uani 1 1 d .
H15 H 0.3085 0.2043 0.5940 0.101 Uiso 1 1 calc R
C14 C 0.2165(4) 0.1188(3) 0.5800(2) 0.0727(14) Uani 1 1 d .
H14 H 0.1537 0.1397 0.5614 0.087 Uiso 1 1 calc R
C13 C 0.2179(4) 0.0500(3) 0.5875(2) 0.0688(14) Uani 1 1 d .
H13 H 0.1569 0.0238 0.5729 0.083 Uiso 1 1 calc R
Ru1 Ru 0.71277(3) 0.043548(14) 0.637998(13) 0.03605(11) Uani 1 1 d .
Se1 Se 0.52145(3) 0.008343(18) 0.680291(18) 0.04130(13) Uani 1 1 d .
Cl1 Cl 0.77439(9) -0.01949(5) 0.72535(5) 0.0490(4) Uani 1.000(4) 1 d .
C19 C 0.7563(5) -0.0305(2) 0.5679(2) 0.0655(13) Uani 1 1 d .
H19 H 0.7491 -0.0776 0.5676 0.079 Uiso 1 1 calc R
C11 C 0.3999(3) 0.05695(19) 0.63777(17) 0.0445(9) Uani 1 1 d .
C9 C 0.6003(3) 0.12736(18) 0.74001(16) 0.0426(9) Uani 1 1 d .
N3 N 0.6842(3) 0.12586(14) 0.69607(13) 0.0398(7) Uani 1 1 d .
C10 C 0.5319(3) 0.06553(19) 0.75364(17) 0.0505(10) Uani 1 1 d .
H10A H 0.4546 0.0782 0.7668 0.061 Uiso 1 1 calc R
H10B H 0.5689 0.0400 0.7855 0.061 Uiso 1 1 calc R
N1 N 0.6718(3) 0.22813(15) 0.72633(15) 0.0500(8) Uani 1 1 d .
C20 C 0.8565(5) -0.0008(3) 0.5875(2) 0.0738(15) Uani 1 1 d .
H20 H 0.9166 -0.0282 0.6012 0.089 Uiso 1 1 calc R
C18 C 0.6651(5) 0.0100(3) 0.54845(19) 0.0743(15) Uani 1 1 d .
H18 H 0.5962 -0.0102 0.5360 0.089 Uiso 1 1 calc R
N2 N 0.7275(3) 0.18758(15) 0.68765(15) 0.0476(8) Uani 1 1 d .
C12 C 0.3100(3) 0.0184(2) 0.61696(19) 0.0517(11) Uani 1 1 d .
H12 H 0.3102 -0.0286 0.6224 0.062 Uiso 1 1 calc R
C8 C 0.5925(4) 0.19334(19) 0.75897(17) 0.0495(10) Uani 1 1 d .
H8 H 0.5432 0.2107 0.7881 0.059 Uiso 1 1 calc R
C21 C 0.8708(4) 0.0691(3) 0.5874(2) 0.0732(14) Uani 1 1 d .
H21 H 0.9400 0.0886 0.6002 0.088 Uiso 1 1 calc R
C16 C 0.4005(4) 0.1264(2) 0.6289(2) 0.0757(15) Uani 1 1 d .
H16 H 0.4628 0.1524 0.6423 0.091 Uiso 1 1 calc R
C22 C 0.7786(6) 0.1101(2) 0.5677(2) 0.0786(17) Uani 1 1 d .
H22 H 0.7865 0.1572 0.5682 0.094 Uiso 1 1 calc R
C17 C 0.6757(5) 0.0813(3) 0.5475(2) 0.0806(16) Uani 1 1 d .
H17 H 0.6154 0.1084 0.5336 0.097 Uiso 1 1 calc R
P1 P 0.50384(10) 0.19223(5) 0.41409(5) 0.0526(3) Uani 1 1 d .
C6 C 0.5832(4) 0.32491(18) 0.67612(19) 0.0493(11) Uani 1 1 d .
F1 F 0.5815(4) 0.21224(16) 0.46821(17) 0.1419(15) Uani 1 1 d .
C1 C 0.4855(4) 0.3577(2) 0.6985(2) 0.0614(12) Uani 1 1 d .
H1 H 0.4810 0.3685 0.7389 0.074 Uiso 1 1 calc R
C7 C 0.6790(4) 0.30249(18) 0.7183(2) 0.0572(12) Uani 1 1 d .
H7A H 0.7541 0.3147 0.7019 0.069 Uiso 1 1 calc R
H7B H 0.6703 0.3251 0.7566 0.069 Uiso 1 1 calc R
C5 C 0.5891(4) 0.3103(2) 0.6147(2) 0.0638(12) Uani 1 1 d .
H5 H 0.6549 0.2895 0.5991 0.077 Uiso 1 1 calc R
F2 F 0.5209(3) 0.11465(13) 0.42895(15) 0.1216(13) Uani 1 1 d .
C4 C 0.4968(5) 0.3266(2) 0.5772(2) 0.0711(14) Uani 1 1 d .
H4 H 0.5008 0.3156 0.5368 0.085 Uiso 1 1 calc R
C2 C 0.3942(4) 0.3743(2) 0.6602(2) 0.0707(13) Uani 1 1 d .
H2 H 0.3287 0.3957 0.6756 0.085 Uiso 1 1 calc R
C3 C 0.3992(5) 0.3592(2) 0.5994(2) 0.0711(13) Uani 1 1 d .
H3 H 0.3382 0.3708 0.5741 0.085 Uiso 1 1 calc R
F5 F 0.4893(3) 0.26989(14) 0.39770(17) 0.1165(12) Uani 1 1 d .
F4 F 0.4290(4) 0.1723(2) 0.35840(17) 0.1504(17) Uani 1 1 d .
F3 F 0.6124(4) 0.1889(2) 0.37244(19) 0.1561(17) Uani 1 1 d .
F6 F 0.3945(4) 0.1968(2) 0.4527(2) 0.1777(19) Uani 1 1 d .

loop_
_atom_site_aniso_label
_atom_site_aniso_U_11
_atom_site_aniso_U_22
_atom_site_aniso_U_33
_atom_site_aniso_U_23
_atom_site_aniso_U_13
_atom_site_aniso_U_12
C15 0.072(4) 0.056(3) 0.125(5) 0.014(3) -0.019(3) 0.009(3)
C14 0.048(3) 0.101(4) 0.069(3) 0.012(3) -0.006(2) 0.024(3)
C13 0.047(3) 0.090(4) 0.069(3) -0.008(3) -0.006(2) 0.001(3)
Ru1 0.03817(19) 0.03173(18) 0.0382(2) 0.00200(13) -0.00059(14) -0.00111(13)
Se1 0.0402(2) 0.0339(2) 0.0499(3) 0.00502(17) -0.00197(19) -0.00612(16)
Cl1 0.0502(7) 0.0476(6) 0.0493(7) 0.0084(5) -0.0102(5) 0.0011(4)
C19 0.097(4) 0.047(3) 0.052(3) -0.010(2) 0.015(3) 0.002(3)
C11 0.036(2) 0.046(2) 0.051(2) 0.0034(19) 0.0005(19) 0.0009(18)
C9 0.048(2) 0.038(2) 0.042(2) -0.0010(18) 0.003(2) -0.0031(18)
N3 0.0409(18) 0.0293(17) 0.049(2) -0.0040(14) 0.0029(16) -0.0041(13)
C10 0.055(3) 0.050(2) 0.046(2) -0.0026(19) 0.010(2) -0.007(2)
N1 0.056(2) 0.0333(17) 0.060(2) -0.0070(17) 0.0038(19) -0.0070(16)
C20 0.072(4) 0.088(4) 0.061(3) 0.006(3) 0.022(3) 0.035(3)
C18 0.074(4) 0.116(5) 0.032(2) -0.010(3) -0.003(2) -0.026(3)
N2 0.049(2) 0.0332(18) 0.061(2) -0.0043(16) 0.0069(17) -0.0084(15)
C12 0.044(2) 0.058(3) 0.053(3) 0.002(2) -0.001(2) -0.005(2)
C8 0.053(2) 0.048(2) 0.047(3) -0.009(2) 0.007(2) 0.001(2)
C21 0.056(3) 0.102(4) 0.062(3) -0.008(3) 0.018(3) -0.026(3)
C16 0.060(3) 0.053(3) 0.114(4) 0.016(3) -0.028(3) -0.005(2)
C22 0.135(5) 0.043(3) 0.058(3) 0.011(2) 0.038(4) -0.009(3)
C17 0.097(4) 0.106(5) 0.039(3) 0.023(3) 0.002(3) 0.040(4)
P1 0.0587(7) 0.0460(6) 0.0532(7) 0.0019(5) -0.0046(6) 0.0018(5)
C6 0.061(3) 0.028(2) 0.059(3) -0.0067(19) 0.007(2) -0.0105(18)
F1 0.201(4) 0.084(2) 0.141(3) -0.021(2) -0.108(3) 0.010(2)
C1 0.079(3) 0.050(3) 0.055(3) -0.003(2) 0.015(3) -0.004(2)
C7 0.064(3) 0.034(2) 0.074(3) -0.011(2) 0.009(2) -0.011(2)
C5 0.077(3) 0.046(3) 0.068(3) -0.011(2) 0.019(3) 0.000(2)
F2 0.197(4) 0.0464(16) 0.121(3) 0.0049(17) -0.056(2) -0.0012(19)
C4 0.097(4) 0.061(3) 0.056(3) -0.013(2) 0.003(3) -0.007(3)
C2 0.069(3) 0.066(3) 0.077(3) 0.000(3) 0.021(3) 0.011(3)
C3 0.075(3) 0.064(3) 0.074(4) 0.003(3) -0.005(3) -0.003(3)
F5 0.127(3) 0.0591(18) 0.163(3) 0.027(2) -0.014(2) 0.0155(19)
F4 0.175(4) 0.131(3) 0.146(3) -0.044(2) -0.105(3) 0.039(3)
F3 0.118(3) 0.173(4) 0.177(4) 0.022(3) 0.069(3) 0.041(3)
F6 0.158(4) 0.174(4) 0.201(4) -0.003(3) 0.120(4) -0.018(3)

loop_
_atom_type_symbol
_atom_type_description
_atom_type_scat_dispersion_real
_atom_type_scat_dispersion_imag
_atom_type_scat_source
C C 0.0033 0.0016 'International Tables Vol C Tables 4.2.6.8 and 6.1.1.4'
H H 0.0000 0.0000 'International Tables Vol C Tables 4.2.6.8 and 6.1.1.4'
F F 0.0171 0.0103 'International Tables Vol C Tables 4.2.6.8 and 6.1.1.4'
P P 0.1023 0.0942 'International Tables Vol C Tables 4.2.6.8 and 6.1.1.4'
Cl Cl 0.1484 0.1585 'International Tables Vol C Tables 4.2.6.8 and 6.1.1.4'
Se Se -0.0929 2.2259 'International Tables Vol C Tables 4.2.6.8 and 6.1.1.4'
Ru Ru -1.2594 0.8363 'International Tables Vol C Tables 4.2.6.8 and 6.1.1.4'
N N 0.0061 0.0033 'International Tables Vol C Tables 4.2.6.8 and 6.1.1.4'

loop_
_geom_angle_atom_site_label_1
_geom_angle_atom_site_label_2
_geom_angle_atom_site_label_3
_geom_angle
C14 C15 C16 119.9(5)
C14 C15 H15 120.0
C16 C15 H15 120.0
C13 C14 C15 119.9(4)
C13 C14 H14 120.1
C15 C14 H14 120.1
C14 C13 C12 120.6(4)
C14 C13 H13 119.7
C12 C13 H13 119.7
N3 Ru1 C18 139.6(2)
N3 Ru1 C22 92.2(2)
C18 Ru1 C22 66.8(2)
N3 Ru1 C20 138.18(19)
C18 Ru1 C20 66.2(2)
C22 Ru1 C20 66.6(2)
N3 Ru1 C19 170.79(15)
C18 Ru1 C19 36.99(19)
C22 Ru1 C19 78.7(2)
C20 Ru1 C19 36.33(18)
N3 Ru1 C17 106.2(2)
C18 Ru1 C17 37.4(2)
C22 Ru1 C17 37.0(2)
C20 Ru1 C17 78.8(2)
C19 Ru1 C17 67.0(2)
N3 Ru1 C21 105.77(19)
C18 Ru1 C21 78.8(2)
C22 Ru1 C21 37.39(18)
C20 Ru1 C21 36.8(2)
C19 Ru1 C21 66.2(2)
C17 Ru1 C21 67.1(2)
N3 Ru1 Cl1 86.61(19)
C18 Ru1 Cl1 131.4(2)
C22 Ru1 Cl1 141.9(2)
C20 Ru1 Cl1 89.48(19)
C19 Ru1 Cl1 99.8(2)
C17 Ru1 Cl1 166.73(15)
C21 Ru1 Cl1 106.8(2)
N3 Ru1 Se1 80.82(12)
C18 Ru1 Se1 92.40(17)
C22 Ru1 Se1 138.26(18)
C20 Ru1 Se1 138.98(19)
C19 Ru1 Se1 106.76(17)
C17 Ru1 Se1 105.73(19)
C21 Ru1 Se1 171.17(13)
Cl1 Ru1 Se1 79.12(12)
C11 Se1 C10 99.7(2)
C11 Se1 Ru1 108.35(19)
C10 Se1 Ru1 95.89(14)
C20 C19 C18 119.7(5)
C20 C19 Ru1 71.4(3)
C18 C19 Ru1 70.8(3)
C20 C19 H19 120.1
C18 C19 H19 120.1
Ru1 C19 H19 130.2
C12 C11 C16 120.3(4)
C12 C11 Se1 116.1(3)
C16 C11 Se1 123.5(3)
C8 C9 N3 106.7(3)
C8 C9 C10 132.8(4)
N3 C9 C10 120.2(3)
N2 N3 C9 110.2(3)
N2 N3 Ru1 123.9(3)
C9 N3 Ru1 124.6(2)
C9 C10 Se1 109.0(3)
C9 C10 H10A 109.9
Se1 C10 H10A 109.9
C9 C10 H10B 109.9
Se1 C10 H10B 109.9
H10A C10 H10B 108.3
N2 N1 C8 111.8(3)
N2 N1 C7 118.9(3)
C8 N1 C7 127.1(3)
C19 C20 C21 121.6(5)
C19 C20 Ru1 72.3(3)
C21 C20 Ru1 72.2(3)
C19 C20 H20 119.2
C21 C20 H20 119.2
Ru1 C20 H20 128.7
C19 C18 C17 120.7(5)
C19 C18 Ru1 72.2(3)
C17 C18 Ru1 72.0(3)
C19 C18 H18 119.7
C17 C18 H18 119.7
Ru1 C18 H18 128.3
N3 N2 N1 105.8(3)
C11 C12 C13 119.4(4)
C11 C12 H12 120.3
C13 C12 H12 120.3
N1 C8 C9 105.5(4)
N1 C8 H8 127.3
C9 C8 H8 127.3
C20 C21 C22 118.7(5)
C20 C21 Ru1 71.0(3)
C22 C21 Ru1 70.6(3)
C20 C21 H21 120.6
C22 C21 H21 120.6
Ru1 C21 H21 130.2
C11 C16 C15 119.9(5)
C11 C16 H16 120.1
C15 C16 H16 120.1
C17 C22 C21 120.8(5)
C17 C22 Ru1 72.2(3)
C21 C22 Ru1 72.1(3)
C17 C22 H22 119.6
C21 C22 H22 119.6
Ru1 C22 H22 128.5
C22 C17 C18 118.4(5)
C22 C17 Ru1 70.9(3)
C18 C17 Ru1 70.5(3)
C22 C17 H17 120.8
C18 C17 H17 120.8
Ru1 C17 H17 130.2
F6 P1 F1 91.1(3)
F6 P1 F3 177.6(3)
F1 P1 F3 90.8(3)
F6 P1 F4 90.6(3)
F1 P1 F4 178.3(3)
F3 P1 F4 87.5(3)
F6 P1 F2 92.3(2)
F1 P1 F2 90.48(19)
F3 P1 F2 89.2(2)
F4 P1 F2 89.7(2)
F6 P1 F5 89.2(2)
F1 P1 F5 89.9(2)
F3 P1 F5 89.3(2)
F4 P1 F5 89.9(2)
F2 P1 F5 178.4(2)
C1 C6 C5 119.0(4)
C1 C6 C7 120.0(4)
C5 C6 C7 120.9(4)
C6 C1 C2 119.9(4)
C6 C1 H1 120.1
C2 C1 H1 120.1
N1 C7 C6 108.8(3)
N1 C7 H7A 109.9
C6 C7 H7A 109.9
N1 C7 H7B 109.9
C6 C7 H7B 109.9
H7A C7 H7B 108.3
C4 C5 C6 120.4(4)
C4 C5 H5 119.8
C6 C5 H5 119.8
C3 C4 C5 120.7(5)
C3 C4 H4 119.6
C5 C4 H4 119.6
C3 C2 C1 121.2(5)
C3 C2 H2 119.4
C1 C2 H2 119.4
C4 C3 C2 118.7(5)
C4 C3 H3 120.6
C2 C3 H3 120.6

loop_
_geom_bond_atom_site_label_1
_geom_bond_atom_site_label_2
_geom_bond_distance
C15 C14 1.376(7)
C15 C16 1.386(6)
C15 H15 0.9300
C14 C13 1.365(7)
C14 H14 0.9300
C13 C12 1.395(6)
C13 H13 0.9300
Ru1 N3 2.101(4)
Ru1 C18 2.179(6)
Ru1 C22 2.182(5)
Ru1 C20 2.186(5)
Ru1 C19 2.197(5)
Ru1 C17 2.199(6)
Ru1 C21 2.202(6)
Ru1 Cl1 2.420(4)
Ru1 Se1 2.497(5)
Se1 C11 1.944(5)
Se1 C10 1.993(5)
C19 C20 1.367(7)
C19 C18 1.389(7)
C19 H19 0.9300
C11 C12 1.365(6)
C11 C16 1.380(6)
C9 C8 1.367(6)
C9 N3 1.379(5)
C9 C10 1.480(5)
N3 N2 1.325(5)
C10 H10A 0.9700
C10 H10B 0.9700
N1 N2 1.340(4)
N1 C8 1.355(5)
N1 C7 1.475(6)
C20 C21 1.383(7)
C20 H20 0.9300
C18 C17 1.405(8)
C18 H18 0.9300
C12 H12 0.9300
C8 H8 0.9300
C21 C22 1.405(7)
C21 H21 0.9300
C16 H16 0.9300
C22 C17 1.390(8)
C22 H22 0.9300
C17 H17 0.9300
P1 F6 1.531(4)
P1 F1 1.556(4)
P1 F3 1.561(4)
P1 F4 1.565(4)
P1 F2 1.573(4)
P1 F5 1.579(4)
C6 C1 1.390(6)
C6 C5 1.405(7)
C6 C7 1.518(6)
C1 C2 1.396(7)
C1 H1 0.9300
C7 H7A 0.9700
C7 H7B 0.9700
C5 C4 1.392(7)
C5 H5 0.9300
C4 C3 1.386(7)
C4 H4 0.9300
C2 C3 1.395(7)
C2 H2 0.9300
C3 H3 0.9300

loop_
_geom_torsion_atom_site_label_1
_geom_torsion_atom_site_label_2
_geom_torsion_atom_site_label_3
_geom_torsion_atom_site_label_4
_geom_torsion
C16 C15 C14 C13 -1.6(8)
C15 C14 C13 C12 2.0(8)
N3 Ru1 Se1 C11 81.5(2)
C18 Ru1 Se1 C11 -58.4(2)
C22 Ru1 Se1 C11 -1.5(2)
C20 Ru1 Se1 C11 -113.8(3)
C19 Ru1 Se1 C11 -93.1(2)
C17 Ru1 Se1 C11 -22.9(2)
C21 Ru1 Se1 C11 -57.4(11)
Cl1 Ru1 Se1 C11 169.78(12)
N3 Ru1 Se1 C10 -20.82(15)
C18 Ru1 Se1 C10 -160.8(2)
C22 Ru1 Se1 C10 -103.8(3)
C20 Ru1 Se1 C10 143.9(2)
C19 Ru1 Se1 C10 164.55(19)
C17 Ru1 Se1 C10 -125.2(2)
C21 Ru1 Se1 C10 -159.7(11)
Cl1 Ru1 Se1 C10 67.5(2)
N3 Ru1 C19 C20 58.3(12)
C18 Ru1 C19 C20 132.1(4)
C22 Ru1 C19 C20 65.8(3)
C17 Ru1 C19 C20 102.7(3)
C21 Ru1 C19 C20 28.7(3)
Cl1 Ru1 C19 C20 -75.5(3)
Se1 Ru1 C19 C20 -157.0(3)
N3 Ru1 C19 C18 -73.9(12)
C22 Ru1 C19 C18 -66.4(3)
C20 Ru1 C19 C18 -132.1(4)
C17 Ru1 C19 C18 -29.5(3)
C21 Ru1 C19 C18 -103.5(4)
Cl1 Ru1 C19 C18 152.4(3)
Se1 Ru1 C19 C18 70.9(3)
C10 Se1 C11 C12 -129.7(3)
Ru1 Se1 C11 C12 130.7(3)
C10 Se1 C11 C16 49.5(4)
Ru1 Se1 C11 C16 -50.1(4)
C8 C9 N3 N2 0.1(4)
C10 C9 N3 N2 174.5(3)
C8 C9 N3 Ru1 -167.3(3)
C10 C9 N3 Ru1 7.2(5)
C18 Ru1 N3 N2 -70.0(4)
C22 Ru1 N3 N2 -14.2(3)
C20 Ru1 N3 N2 42.2(4)
C19 Ru1 N3 N2 -6.9(12)
C17 Ru1 N3 N2 -49.0(4)
C21 Ru1 N3 N2 21.1(3)
Cl1 Ru1 N3 N2 127.6(3)
Se1 Ru1 N3 N2 -152.8(3)
C18 Ru1 N3 C9 95.7(4)
C22 Ru1 N3 C9 151.5(3)
C20 Ru1 N3 C9 -152.1(3)
C19 Ru1 N3 C9 158.8(10)
C17 Ru1 N3 C9 116.7(3)
C21 Ru1 N3 C9 -173.2(3)
Cl1 Ru1 N3 C9 -66.7(3)
Se1 Ru1 N3 C9 12.8(3)
C8 C9 C10 Se1 144.6(4)
N3 C9 C10 Se1 -28.2(4)
C11 Se1 C10 C9 -79.2(3)
Ru1 Se1 C10 C9 30.6(3)
C18 C19 C20 C21 -1.3(7)
Ru1 C19 C20 C21 -55.0(4)
C18 C19 C20 Ru1 53.7(4)
N3 Ru1 C20 C19 -168.2(3)
C18 Ru1 C20 C19 -29.2(3)
C22 Ru1 C20 C19 -103.1(4)
C17 Ru1 C20 C19 -66.3(3)
C21 Ru1 C20 C19 -132.9(5)
Cl1 Ru1 C20 C19 107.5(3)
Se1 Ru1 C20 C19 34.8(4)
N3 Ru1 C20 C21 -35.3(4)
C18 Ru1 C20 C21 103.7(4)
C22 Ru1 C20 C21 29.8(3)
C19 Ru1 C20 C21 132.9(5)
C17 Ru1 C20 C21 66.5(3)
Cl1 Ru1 C20 C21 -119.7(3)
Se1 Ru1 C20 C21 167.7(2)
C20 C19 C18 C17 1.4(7)
Ru1 C19 C18 C17 55.5(4)
C20 C19 C18 Ru1 -54.0(4)
N3 Ru1 C18 C19 166.3(3)
C22 Ru1 C18 C19 102.3(4)
C20 Ru1 C18 C19 28.7(3)
C17 Ru1 C18 C19 131.8(5)
C21 Ru1 C18 C19 65.1(4)
Cl1 Ru1 C18 C19 -37.5(4)
Se1 Ru1 C18 C19 -115.1(3)
N3 Ru1 C18 C17 34.4(4)
C22 Ru1 C18 C17 -29.5(3)
C20 Ru1 C18 C17 -103.1(3)
C19 Ru1 C18 C17 -131.8(5)
C21 Ru1 C18 C17 -66.8(3)
Cl1 Ru1 C18 C17 -169.3(3)
Se1 Ru1 C18 C17 113.1(3)
C9 N3 N2 N1 0.3(4)
Ru1 N3 N2 N1 167.8(2)
C8 N1 N2 N3 -0.7(4)
C7 N1 N2 N3 -165.2(3)
C16 C11 C12 C13 -1.1(7)
Se1 C11 C12 C13 178.2(3)
C14 C13 C12 C11 -0.6(7)
N2 N1 C8 C9 0.7(4)
C7 N1 C8 C9 163.7(4)
N3 C9 C8 N1 -0.5(4)
C10 C9 C8 N1 -173.9(4)
C19 C20 C21 C22 1.2(7)
Ru1 C20 C21 C22 -53.9(4)
C19 C20 C21 Ru1 55.1(4)
N3 Ru1 C21 C20 156.4(3)
C18 Ru1 C21 C20 -65.0(3)
C22 Ru1 C21 C20 -131.3(5)
C19 Ru1 C21 C20 -28.3(3)
C17 Ru1 C21 C20 -102.3(3)
Cl1 Ru1 C21 C20 65.2(3)
Se1 Ru1 C21 C20 -66.0(12)
N3 Ru1 C21 C22 -72.3(3)
C18 Ru1 C21 C22 66.3(3)
C20 Ru1 C21 C22 131.3(5)
C19 Ru1 C21 C22 103.0(4)
C17 Ru1 C21 C22 29.0(3)
Cl1 Ru1 C21 C22 -163.5(3)
Se1 Ru1 C21 C22 65.3(12)
C12 C11 C16 C15 1.5(7)
Se1 C11 C16 C15 -177.7(4)
C14 C15 C16 C11 -0.2(8)
C20 C21 C22 C17 -1.2(7)
Ru1 C21 C22 C17 -55.3(4)
C20 C21 C22 Ru1 54.1(4)
N3 Ru1 C22 C17 -114.5(3)
C18 Ru1 C22 C17 29.9(3)
C20 Ru1 C22 C17 102.8(4)
C19 Ru1 C22 C17 66.7(3)
C21 Ru1 C22 C17 132.1(5)
Cl1 Ru1 C22 C17 158.2(3)
Se1 Ru1 C22 C17 -35.8(4)
N3 Ru1 C22 C21 113.4(3)
C18 Ru1 C22 C21 -102.2(3)
C20 Ru1 C22 C21 -29.3(3)
C19 Ru1 C22 C21 -65.4(3)
C17 Ru1 C22 C21 -132.1(5)
Cl1 Ru1 C22 C21 26.1(4)
Se1 Ru1 C22 C21 -167.9(2)
C21 C22 C17 C18 1.4(7)
Ru1 C22 C17 C18 -53.9(4)
C21 C22 C17 Ru1 55.3(4)
C19 C18 C17 C22 -1.5(7)
Ru1 C18 C17 C22 54.1(4)
C19 C18 C17 Ru1 -55.5(4)
N3 Ru1 C17 C22 71.3(3)
C18 Ru1 C17 C22 -131.1(5)
C20 Ru1 C17 C22 -65.9(4)
C19 Ru1 C17 C22 -102.0(4)
C21 Ru1 C17 C22 -29.3(3)
Cl1 Ru1 C17 C22 -93.9(9)
Se1 Ru1 C17 C22 156.1(3)
N3 Ru1 C17 C18 -157.6(3)
C22 Ru1 C17 C18 131.1(5)
C20 Ru1 C17 C18 65.2(3)
C19 Ru1 C17 C18 29.1(3)
C21 Ru1 C17 C18 101.8(3)
Cl1 Ru1 C17 C18 37.2(10)
Se1 Ru1 C17 C18 -72.8(3)
C5 C6 C1 C2 1.3(6)
C7 C6 C1 C2 -175.8(4)
N2 N1 C7 C6 87.5(5)
C8 N1 C7 C6 -74.4(5)
C1 C6 C7 N1 104.7(4)
C5 C6 C7 N1 -72.3(5)
C1 C6 C5 C4 -1.8(6)
C7 C6 C5 C4 175.2(4)
C6 C5 C4 C3 1.8(7)
C6 C1 C2 C3 -0.7(7)
C5 C4 C3 C2 -1.1(7)
C1 C2 C3 C4 0.6(7)
